data_4326792
loop_
_publ_author_name
'Takashi Shimada'
'Atsushi Okazawa'
'Norimichi Kojima'
'Shunsuke Yoshii'
'Hiroyuki Nojiri'
'Takayuki Ishida'

_publ_contact_author_address
;
    Department of Engineering Science, The University of 
   Electro-Communications, Chofu, Tokyo 182-8585, Japan
;
_publ_contact_author_email ' ishi@pc.uec.ac.jp '
_publ_contact_author_fax ' +81-42-443-5501 '
_publ_contact_author_name ' Takayuki Ishida '
_publ_contact_author_phone ' +81-42-443-5490 '
_publ_section_title
;
 Ferromagnetic Exchange Couplings Showing a Chemical Trend in Cu-Ln-Cu
 Complexes (Ln = Gd, Tb, Dy, Ho, Er)
;
_journal_name_full 'Inorganic Chemistry'
_journal_page_first 10555
_journal_page_last 10557
_journal_paper_doi 10.1021/ic201944s
_journal_volume 50
_journal_year 2011
_chemical_formula_moiety 'C28 H30 Cu2 Gd N4 O16, C H4 O, N O3'
_chemical_formula_sum 'C29 H34 Cu2 Gd N5 O20'
_chemical_formula_weight 1056.95
_space_group_IT_number 2
_symmetry_cell_setting triclinic
_symmetry_Int_Tables_number 2
_symmetry_space_group_name_Hall '-P 1'
_symmetry_space_group_name_H-M 'P -1'
_atom_sites_solution_hydrogens geom
_atom_sites_solution_primary direct
_atom_sites_solution_secondary difmap
_cell_angle_alpha 94.757(19)
_cell_angle_beta 103.12(2)
_cell_angle_gamma 102.02(2)
_cell_formula_units_Z 2
_cell_length_a 9.678(7)
_cell_length_b 13.758(10)
_cell_length_c 14.041(16)
_cell_measurement_reflns_used 162
_cell_measurement_temperature 100
_cell_measurement_theta_max 27.48
_cell_measurement_theta_min 3.01
_cell_volume 1764(3)
_computing_cell_refinement CrystalClear
_computing_data_collection 'CrystalClear (Rigaku Corp., 2000)'
_computing_data_reduction CrystalClear
_computing_molecular_graphics 'CrystalStructure 4.0'
_computing_publication_material 'CrystalStructure 4.0 (Rigaku, 2010)'
_computing_structure_refinement 'CRYSTALS (Carruthers, et al., 1999)'
_computing_structure_solution 'Superflip (Palatinus, et al., 2007)'
_diffrn_ambient_temperature 100
_diffrn_detector_area_resol_mean 14.629
_diffrn_measured_fraction_theta_full 0.983
_diffrn_measured_fraction_theta_max 0.983
_diffrn_measurement_device_type 'Rigaku Saturn70'
_diffrn_measurement_method \w
_diffrn_radiation_type 'Mo K\a'
_diffrn_radiation_wavelength 0.71073
_diffrn_reflns_av_R_equivalents 0.0522
_diffrn_reflns_limit_h_max 12
_diffrn_reflns_limit_h_min -12
_diffrn_reflns_limit_k_max 17
_diffrn_reflns_limit_k_min -17
_diffrn_reflns_limit_l_max 17
_diffrn_reflns_limit_l_min -17
_diffrn_reflns_number 20012
_diffrn_reflns_theta_full 27.49
_diffrn_reflns_theta_max 27.48
_diffrn_standards_number 0
_exptl_absorpt_coefficient_mu 3.152
_exptl_absorpt_correction_T_max 0.532
_exptl_absorpt_correction_T_min 0.332
_exptl_absorpt_correction_type numerical
_exptl_absorpt_process_details 'NUMABS (Rigaku, 1999)'
_exptl_crystal_colour green
_exptl_crystal_density_diffrn 1.990
_exptl_crystal_description platelet
_exptl_crystal_F_000 1050.00
_exptl_crystal_size_max 0.57
_exptl_crystal_size_mid 0.20
_exptl_crystal_size_min 0.05
_refine_diff_density_max 2.850
_refine_diff_density_min -1.630
_refine_ls_extinction_coef 27(6)
_refine_ls_extinction_method 'Larson (1970) Crystallographic Computing eq. 22'
_refine_ls_goodness_of_fit_ref 1.345
_refine_ls_hydrogen_treatment constr
_refine_ls_number_parameters 549
_refine_ls_number_reflns 7899
_refine_ls_R_factor_gt 0.0522
_refine_ls_shift/su_max 0.001
_refine_ls_structure_factor_coef Fsqd
_refine_ls_weighting_details 'w = 1/[0.0020Fo^2^ + 1.0000\s(Fo^2^)]/(4Fo^2^)'
_refine_ls_weighting_scheme calc
_refine_ls_wR_factor_ref 0.1735
_reflns_number_gt 7688
_reflns_number_total 7899
_reflns_threshold_expression F^2^>2.0\s(F^2^)
_cod_data_source_file ic201944s_si_002_2.cif
_cod_data_source_block CuGdCu
_cod_database_code 4326792

loop_
_symmetry_equiv_pos_site_id
_symmetry_equiv_pos_as_xyz
1 +X,+Y,+Z
2 -X,-Y,-Z

loop_
_atom_site_label
_atom_site_type_symbol
_atom_site_fract_x
_atom_site_fract_y
_atom_site_fract_z
_atom_site_U_iso_or_equiv
_atom_site_adp_type
_atom_site_occupancy
_atom_site_symmetry_multiplicity
_atom_site_calc_flag
_atom_site_refinement_flags
Gd1 Gd 0.75654(2) 0.75665(2) -0.000440(10) 0.00992(10) Uani 1.0 2 d .
Cu1 Cu 0.81543(6) 0.91371(4) 0.23363(4) 0.01156(16) Uani 1.0 2 d .
Cu2 Cu 0.69634(7) 0.59648(5) -0.23449(4) 0.01596(17) Uani 1.0 2 d .
O1 O 0.7215(4) 1.0088(3) 0.2861(3) 0.0194(9) Uani 1.0 2 d .
O2 O 0.6775(4) 0.8807(3) 0.1062(3) 0.0136(8) Uani 1.0 2 d .
O3 O 0.5948(4) 0.6737(3) -0.1653(3) 0.0144(9) Uani 1.0 2 d .
O4 O 0.5321(4) 0.5334(3) -0.3417(3) 0.0217(10) Uani 1.0 2 d .
O5 O 0.7988(5) 0.5120(3) -0.2930(3) 0.0301(11) Uani 1.0 2 d .
O6 O 0.8498(4) 0.6478(3) -0.1162(3) 0.0182(9) Uani 1.0 2 d .
O7 O 0.9071(4) 0.8227(3) 0.1706(3) 0.0132(8) Uani 1.0 2 d .
O8 O 0.9747(4) 0.9662(3) 0.3477(3) 0.0177(9) Uani 1.0 2 d .
O9 O 0.7464(4) 0.8996(3) -0.0988(3) 0.0221(9) Uani 1.0 2 d .
O10 O 0.9580(4) 0.8719(3) -0.0422(3) 0.0304(11) Uani 1.0 2 d .
O11 O 0.9331(5) 0.9823(4) -0.1425(4) 0.0445(14) Uani 1.0 2 d .
O12 O 0.7404(4) 0.5869(3) 0.0484(3) 0.0286(10) Uani 1.0 2 d .
O13 O 0.5798(4) 0.6617(3) 0.0777(3) 0.0278(10) Uani 1.0 2 d .
O14 O 0.5736(5) 0.5104(3) 0.1152(3) 0.0288(11) Uani 1.0 2 d .
O15 O 0.7599(5) 0.7124(4) -0.3367(4) 0.0467(14) Uani 1.0 2 d .
O16 O 0.6966(5) 0.7981(3) 0.3079(3) 0.0348(12) Uani 1.0 2 d .
O17 O 0.4785(5) 0.8335(3) 0.3946(3) 0.0294(11) Uani 1.0 2 d .
O18 O 0.5880(6) 0.7537(5) 0.4993(4) 0.0678(18) Uani 1.0 2 d .
O19 O 0.3625(5) 0.7501(4) 0.4846(4) 0.0474(14) Uani 1.0 2 d .
O20 O 0.0540(13) 0.7458(8) 0.5453(8) 0.175(5) Uani 1.0 2 d .
N1 N 0.4910(5) 0.7910(3) -0.0598(3) 0.0126(10) Uani 1.0 2 d .
N2 N 1.0172(5) 0.7124(3) 0.0614(3) 0.0129(10) Uani 1.0 2 d .
N3 N 0.8815(5) 0.9211(4) -0.0950(4) 0.0203(11) Uani 1.0 2 d .
N4 N 0.6296(5) 0.5836(4) 0.0823(4) 0.0185(11) Uani 1.0 2 d .
N5 N 0.4765(5) 0.7791(4) 0.4628(4) 0.0276(12) Uani 1.0 2 d .
C1 C 0.5199(7) 1.0648(5) 0.3154(5) 0.0267(15) Uani 1.0 2 d .
C2 C 0.5875(6) 1.0053(4) 0.2555(4) 0.0171(12) Uani 1.0 2 d .
C3 C 0.4985(6) 0.9489(4) 0.1643(4) 0.0154(12) Uani 1.0 2 d .
C4 C 0.5454(5) 0.8968(4) 0.0953(4) 0.0119(11) Uani 1.0 2 d .
C5 C 0.4436(5) 0.8534(4) -0.0034(4) 0.0131(11) Uani 1.0 2 d .
C6 C 0.3103(5) 0.8790(4) -0.0332(4) 0.0165(12) Uani 1.0 2 d .
C7 C 0.2220(6) 0.8375(4) -0.1252(4) 0.0206(13) Uani 1.0 2 d .
C8 C 0.2679(5) 0.7723(4) -0.1841(4) 0.0199(12) Uani 1.0 2 d .
C9 C 0.4031(6) 0.7506(4) -0.1487(4) 0.0160(12) Uani 1.0 2 d .
C10 C 0.4633(5) 0.6818(4) -0.2082(4) 0.0147(12) Uani 1.0 2 d .
C11 C 0.3793(6) 0.6342(4) -0.2988(4) 0.0196(13) Uani 1.0 2 d .
C12 C 0.4152(6) 0.5618(4) -0.3624(4) 0.0163(12) Uani 1.0 2 d .
C13 C 0.3090(6) 0.5156(4) -0.4588(4) 0.0242(14) Uani 1.0 2 d .
C14 C 0.9877(7) 0.4419(5) -0.3160(5) 0.0312(17) Uani 1.0 2 d .
C15 C 0.9261(6) 0.5052(4) -0.2553(4) 0.0206(13) Uani 1.0 2 d .
C16 C 1.0112(6) 0.5525(4) -0.1612(4) 0.0176(13) Uani 1.0 2 d .
C17 C 0.9706(5) 0.6158(4) -0.0970(4) 0.0129(11) Uani 1.0 2 d .
C18 C 1.0673(5) 0.6528(4) 0.0036(4) 0.0124(11) Uani 1.0 2 d .
C19 C 1.2011(5) 0.6269(4) 0.0351(4) 0.0188(12) Uani 1.0 2 d .
C20 C 1.2838(6) 0.6622(4) 0.1300(4) 0.0224(13) Uani 1.0 2 d .
C21 C 1.2325(5) 0.7224(4) 0.1909(4) 0.0164(12) Uani 1.0 2 d .
C22 C 1.0994(5) 0.7465(4) 0.1537(4) 0.0144(11) Uani 1.0 2 d .
C23 C 1.0385(5) 0.8143(4) 0.2137(4) 0.0129(11) Uani 1.0 2 d .
C24 C 1.1227(6) 0.8600(4) 0.3060(4) 0.0171(12) Uani 1.0 2 d .
C25 C 1.0889(6) 0.9340(4) 0.3677(4) 0.0174(12) Uani 1.0 2 d .
C26 C 1.1975(6) 0.9790(5) 0.4631(4) 0.0250(14) Uani 1.0 2 d .
C27 C 0.8275(9) 0.8056(6) -0.3058(7) 0.072(3) Uani 1.0 2 d .
C28 C 0.7130(7) 0.7011(5) 0.3193(6) 0.0375(18) Uani 1.0 2 d .
C29 C 0.0141(6) 0.6628(4) 0.6009(4) 0.0246(14) Uani 1.0 2 d .
H1 H 0.5669 1.1345 0.3217 0.0337 Uiso 1.0 2 calc R
H2 H 0.4182 1.0548 0.2835 0.0335 Uiso 1.0 2 calc R
H3 H 0.5301 1.0439 0.3797 0.0337 Uiso 1.0 2 calc R
H4 H 0.3997 0.9484 0.1495 0.0192 Uiso 1.0 2 calc R
H5 H 0.2812 0.9228 0.0081 0.0208 Uiso 1.0 2 calc R
H6 H 0.1332 0.8543 -0.1480 0.0242 Uiso 1.0 2 calc R
H7 H 0.2089 0.7419 -0.2457 0.0224 Uiso 1.0 2 calc R
H8 H 0.2907 0.6512 -0.3219 0.0224 Uiso 1.0 2 calc R
H9 H 0.2811 0.4442 -0.4599 0.0271 Uiso 1.0 2 calc R
H10 H 0.2240 0.5426 -0.4664 0.0272 Uiso 1.0 2 calc R
H11 H 0.3538 0.5301 -0.5120 0.0271 Uiso 1.0 2 calc R
H12 H 0.9899 0.4681 -0.3771 0.0407 Uiso 1.0 2 calc R
H13 H 1.0850 0.4412 -0.2813 0.0406 Uiso 1.0 2 calc R
H14 H 0.9279 0.3748 -0.3295 0.0406 Uiso 1.0 2 calc R
H15 H 1.1033 0.5397 -0.1404 0.0229 Uiso 1.0 2 calc R
H16 H 1.2341 0.5870 -0.0074 0.0238 Uiso 1.0 2 calc R
H17 H 1.3730 0.6461 0.1532 0.0272 Uiso 1.0 2 calc R
H18 H 1.2858 0.7458 0.2556 0.0205 Uiso 1.0 2 calc R
H19 H 1.2091 0.8404 0.3297 0.0203 Uiso 1.0 2 calc R
H20 H 1.1526 0.9669 0.5167 0.0287 Uiso 1.0 2 calc R
H21 H 1.2801 0.9493 0.4707 0.0284 Uiso 1.0 2 calc R
H22 H 1.2291 1.0500 0.4633 0.0285 Uiso 1.0 2 calc R
H23 H 0.9201 0.8085 -0.2614 0.0788 Uiso 1.0 2 calc R
H24 H 0.8425 0.8394 -0.3610 0.0787 Uiso 1.0 2 calc R
H25 H 0.7699 0.8380 -0.2719 0.0787 Uiso 1.0 2 calc R
H26 H 0.8112 0.7045 0.3555 0.0481 Uiso 1.0 2 calc R
H27 H 0.6461 0.6694 0.3548 0.0477 Uiso 1.0 2 calc R
H28 H 0.6942 0.6627 0.2555 0.0479 Uiso 1.0 2 calc R
H29 H 0.7360 0.6911 -0.4043 0.0561 Uiso 1.0 2 calc R
H30 H 0.6246 0.8171 0.3342 0.0488 Uiso 1.0 2 calc R
H31 H 0.0029 0.6001 0.5610 0.0301 Uiso 1.0 2 calc R
H32 H 0.0898 0.6689 0.6601 0.0300 Uiso 1.0 2 calc R
H33 H -0.0760 0.6649 0.6179 0.0297 Uiso 1.0 2 calc R
H34 H 0.0528 0.8072 0.5827 0.1742 Uiso 1.0 2 calc R

loop_
_atom_site_aniso_label
_atom_site_aniso_U_11
_atom_site_aniso_U_22
_atom_site_aniso_U_33
_atom_site_aniso_U_12
_atom_site_aniso_U_13
_atom_site_aniso_U_23
Gd1 0.01135(19) 0.00886(18) 0.01022(19) 0.00401(11) 0.00282(12) 0.00049(11)
Cu1 0.0125(3) 0.0119(3) 0.0104(3) 0.0053(3) 0.0021(3) -0.0015(3)
Cu2 0.0195(4) 0.0181(4) 0.0113(3) 0.0093(3) 0.0032(3) -0.0033(3)
O1 0.0226(18) 0.0179(18) 0.0188(17) 0.0103(14) 0.0035(14) -0.0016(14)
O2 0.0105(15) 0.0166(17) 0.0123(15) 0.0040(12) 0.0002(12) -0.0002(13)
O3 0.0161(17) 0.0114(16) 0.0172(17) 0.0044(13) 0.0059(14) 0.0027(13)
O4 0.0235(19) 0.0223(19) 0.0176(18) 0.0049(15) 0.0052(15) -0.0053(15)
O5 0.031(2) 0.041(3) 0.0193(19) 0.0213(18) 0.0004(16) -0.0047(17)
O6 0.0182(17) 0.0221(18) 0.0127(16) 0.0101(14) -0.0029(13) -0.0016(13)
O7 0.0118(16) 0.0132(16) 0.0149(17) 0.0036(13) 0.0028(13) 0.0028(13)
O8 0.0159(17) 0.0222(18) 0.0140(16) 0.0080(14) 0.0019(14) -0.0062(14)
O9 0.0187(17) 0.0199(18) 0.0273(18) 0.0034(14) 0.0043(14) 0.0088(14)
O10 0.0190(18) 0.036(3) 0.043(3) 0.0107(16) 0.0099(16) 0.0253(18)
O11 0.031(3) 0.040(3) 0.071(4) 0.0067(19) 0.019(2) 0.040(3)
O12 0.0261(19) 0.0152(17) 0.054(3) 0.0087(15) 0.0227(18) 0.0112(17)
O13 0.034(2) 0.0172(18) 0.044(3) 0.0128(15) 0.0232(18) 0.0164(16)
O14 0.037(3) 0.0180(19) 0.035(2) 0.0032(16) 0.0143(17) 0.0138(16)
O15 0.025(3) 0.056(3) 0.058(3) 0.001(2) 0.006(2) 0.039(3)
O16 0.045(3) 0.025(2) 0.052(3) 0.0137(18) 0.038(2) 0.0160(19)
O17 0.032(2) 0.032(3) 0.026(2) 0.0078(17) 0.0082(17) 0.0103(17)
O18 0.061(4) 0.095(5) 0.051(3) 0.030(3) 0.002(3) 0.035(3)
O19 0.060(3) 0.031(3) 0.056(3) 0.001(2) 0.033(3) 0.005(2)
O20 0.267(13) 0.108(8) 0.136(9) 0.008(9) 0.048(9) 0.035(7)
N1 0.018(3) 0.0106(19) 0.0095(19) 0.0028(17) 0.0046(17) -0.0010(15)
N2 0.018(3) 0.0108(19) 0.0096(19) 0.0033(16) 0.0032(17) -0.0002(15)
N3 0.019(3) 0.019(3) 0.026(3) 0.0057(17) 0.0077(18) 0.0070(18)
N4 0.019(3) 0.013(2) 0.023(2) 0.0042(17) 0.0054(17) 0.0000(16)
N5 0.030(3) 0.027(3) 0.016(2) -0.0008(19) -0.0031(18) -0.0067(18)
C1 0.034(4) 0.025(3) 0.024(3) 0.021(3) 0.004(3) -0.003(3)
C2 0.018(3) 0.015(3) 0.020(3) 0.0076(19) 0.006(2) 0.0030(19)
C3 0.014(3) 0.018(3) 0.017(3) 0.0064(19) 0.0059(19) 0.0004(19)
C4 0.009(2) 0.010(2) 0.017(3) 0.0022(16) 0.0031(17) 0.0003(17)
C5 0.015(3) 0.013(3) 0.013(3) 0.0036(18) 0.0050(18) 0.0031(17)
C6 0.013(3) 0.017(3) 0.022(3) 0.0053(18) 0.0071(19) 0.0033(19)
C7 0.013(3) 0.023(3) 0.025(3) 0.0057(19) 0.002(2) -0.000(2)
C8 0.011(3) 0.020(3) 0.026(3) 0.0035(19) -0.0019(19) 0.001(2)
C9 0.021(3) 0.013(3) 0.012(3) 0.0037(19) 0.0011(19) 0.0008(18)
C10 0.011(3) 0.013(3) 0.021(3) 0.0024(17) 0.0052(19) 0.0049(18)
C11 0.018(3) 0.024(3) 0.014(3) 0.007(2) -0.0021(19) -0.002(2)
C12 0.018(3) 0.016(3) 0.013(3) 0.0000(19) 0.0016(18) 0.0039(18)
C13 0.030(3) 0.019(3) 0.019(3) 0.003(3) 0.001(3) -0.005(2)
C14 0.045(4) 0.033(4) 0.024(3) 0.029(3) 0.009(3) -0.002(3)
C15 0.028(3) 0.022(3) 0.015(3) 0.014(2) 0.006(2) -0.0009(19)
C16 0.017(3) 0.021(3) 0.019(3) 0.011(2) 0.008(2) 0.001(2)
C17 0.016(3) 0.010(2) 0.014(3) 0.0037(17) 0.0045(18) 0.0027(17)
C18 0.013(3) 0.016(3) 0.010(2) 0.0047(18) 0.0066(18) 0.0015(17)
C19 0.017(3) 0.017(3) 0.026(3) 0.0072(19) 0.008(2) 0.004(2)
C20 0.019(3) 0.025(3) 0.024(3) 0.008(2) 0.005(2) 0.001(2)
C21 0.015(3) 0.021(3) 0.015(3) 0.0088(19) 0.0033(18) 0.0020(18)
C22 0.014(3) 0.013(3) 0.015(3) 0.0023(18) 0.0013(18) 0.0024(18)
C23 0.012(3) 0.011(2) 0.018(3) 0.0024(17) 0.0076(18) 0.0024(18)
C24 0.014(3) 0.022(3) 0.014(3) 0.0061(19) 0.0004(19) 0.0039(19)
C25 0.018(3) 0.020(3) 0.012(3) 0.0021(19) 0.0029(19) 0.0006(19)
C26 0.023(3) 0.036(4) 0.013(3) 0.011(3) -0.004(2) -0.004(2)
C27 0.060(5) 0.044(5) 0.092(7) 0.022(4) -0.020(5) -0.009(5)
C28 0.038(4) 0.024(3) 0.057(4) 0.014(3) 0.015(3) 0.019(3)
C29 0.018(3) 0.025(3) 0.031(3) 0.007(2) 0.005(3) 0.002(3)

loop_
_atom_type_symbol
_atom_type_description
_atom_type_scat_dispersion_real
_atom_type_scat_dispersion_imag
_atom_type_scat_source
C C 0.003 0.002
;
International Tables for Crystallography
(1992, Vol. C, Tables 4.2.6.8 and 6.1.1.4)
;
H H 0.000 0.000
;
International Tables for Crystallography
(1992, Vol. C, Table 6.1.1.4)
;
Cu Cu 0.320 1.265
;
International Tables for Crystallography
(1992, Vol. C, Tables 4.2.6.8 and 6.1.1.4)
;
Gd Gd -0.165 3.904
;
International Tables for Crystallography
(1992, Vol. C, Tables 4.2.6.8 and 6.1.1.4)
;
N N 0.006 0.003
;
International Tables for Crystallography
(1992, Vol. C, Tables 4.2.6.8 and 6.1.1.4)
;
O O 0.011 0.006
;
International Tables for Crystallography
(1992, Vol. C, Tables 4.2.6.8 and 6.1.1.4)
;

loop_
_geom_angle_atom_site_label_1
_geom_angle_atom_site_label_2
_geom_angle_atom_site_label_3
_geom_angle
_geom_angle_publ_flag
O2 Gd1 O3 120.81(12) yes
O2 Gd1 O6 173.69(11) yes
O2 Gd1 O7 60.21(12) yes
O2 Gd1 O9 76.68(14) yes
O2 Gd1 O10 99.11(13) yes
O2 Gd1 O12 116.53(14) yes
O2 Gd1 O13 72.10(13) yes
O2 Gd1 N1 60.67(12) yes
O2 Gd1 N2 120.21(12) yes
O3 Gd1 O6 59.58(12) yes
O3 Gd1 O7 173.92(11) yes
O3 Gd1 O9 76.83(12) yes
O3 Gd1 O10 103.70(13) yes
O3 Gd1 O12 87.21(12) yes
O3 Gd1 O13 88.69(14) yes
O3 Gd1 N1 60.24(13) yes
O3 Gd1 N2 118.98(13) yes
O6 Gd1 O7 120.17(12) yes
O6 Gd1 O9 97.65(14) yes
O6 Gd1 O10 74.99(13) yes
O6 Gd1 O12 69.57(14) yes
O6 Gd1 O13 114.08(13) yes
O6 Gd1 N1 119.72(12) yes
O6 Gd1 N2 59.78(12) yes
O7 Gd1 O9 108.99(12) yes
O7 Gd1 O10 81.72(13) yes
O7 Gd1 O12 87.13(12) yes
O7 Gd1 O13 86.03(13) yes
O7 Gd1 N1 120.02(13) yes
O7 Gd1 N2 60.39(13) yes
O9 Gd1 O10 51.29(12) yes
O9 Gd1 O12 163.31(11) yes
O9 Gd1 O13 131.82(13) yes
O9 Gd1 N1 65.57(13) yes
O9 Gd1 N2 117.39(13) yes
O10 Gd1 O12 130.38(13) yes
O10 Gd1 O13 167.42(12) yes
O10 Gd1 N1 116.80(14) yes
O10 Gd1 N2 66.21(14) yes
O12 Gd1 O13 51.25(14) yes
O12 Gd1 N1 110.64(12) yes
O12 Gd1 N2 66.28(13) yes
O13 Gd1 N1 67.34(14) yes
O13 Gd1 N2 109.88(14) yes
N1 Gd1 N2 176.92(13) yes
O1 Cu1 O2 95.32(16) yes
O1 Cu1 O7 175.24(16) yes
O1 Cu1 O8 85.44(16) yes
O1 Cu1 O16 88.16(17) yes
O2 Cu1 O7 81.14(15) yes
O2 Cu1 O8 168.36(15) yes
O2 Cu1 O16 96.74(15) yes
O7 Cu1 O8 97.39(16) yes
O7 Cu1 O16 95.39(17) yes
O8 Cu1 O16 94.89(16) yes
O3 Cu2 O4 96.67(17) yes
O3 Cu2 O5 174.47(17) yes
O3 Cu2 O6 81.36(16) yes
O3 Cu2 O15 97.35(18) yes
O4 Cu2 O5 85.31(17) yes
O4 Cu2 O6 172.34(16) yes
O4 Cu2 O15 87.08(16) yes
O5 Cu2 O6 96.00(17) yes
O5 Cu2 O15 87.89(19) yes
O6 Cu2 O15 100.49(16) yes
Cu1 O1 C2 122.9(3) yes
Gd1 O2 Cu1 108.90(16) yes
Gd1 O2 C4 127.3(3) yes
Cu1 O2 C4 120.3(3) yes
Gd1 O3 Cu2 110.38(16) yes
Gd1 O3 C10 129.2(4) yes
Cu2 O3 C10 120.3(3) yes
Cu2 O4 C12 124.5(4) yes
Cu2 O5 C15 124.6(4) yes
Gd1 O6 Cu2 108.69(17) yes
Gd1 O6 C17 128.2(3) yes
Cu2 O6 C17 122.3(3) yes
Gd1 O7 Cu1 109.73(15) yes
Gd1 O7 C23 129.5(4) yes
Cu1 O7 C23 120.1(3) yes
Cu1 O8 C25 124.1(4) yes
Gd1 O9 N3 95.2(3) yes
Gd1 O10 N3 97.3(3) yes
Gd1 O12 N4 96.6(3) yes
Gd1 O13 N4 97.6(3) yes
Cu2 O15 C27 124.2(6) yes
Cu1 O16 C28 129.4(5) yes
Gd1 N1 C5 120.9(3) yes
Gd1 N1 C9 121.6(4) yes
C5 N1 C9 117.4(5) yes
Gd1 N2 C18 121.7(3) yes
Gd1 N2 C22 120.5(4) yes
C18 N2 C22 117.7(5) yes
O9 N3 O10 116.0(5) yes
O9 N3 O11 121.9(5) yes
O10 N3 O11 122.1(5) yes
O12 N4 O13 114.6(5) yes
O12 N4 O14 122.7(5) yes
O13 N4 O14 122.7(5) yes
O17 N5 O18 118.1(5) yes
O17 N5 O19 118.6(5) yes
O18 N5 O19 123.2(6) yes
O1 C2 C1 118.3(4) yes
O1 C2 C3 123.5(5) yes
C1 C2 C3 118.2(5) yes
C2 C3 C4 126.1(5) yes
O2 C4 C3 125.9(4) yes
O2 C4 C5 114.1(5) yes
C3 C4 C5 120.1(5) yes
N1 C5 C4 115.7(5) yes
N1 C5 C6 123.4(4) yes
C4 C5 C6 120.9(5) yes
C5 C6 C7 118.3(5) yes
C6 C7 C8 119.3(5) yes
C7 C8 C9 118.7(5) yes
N1 C9 C8 122.8(5) yes
N1 C9 C10 114.7(5) yes
C8 C9 C10 122.5(4) yes
O3 C10 C9 114.3(4) yes
O3 C10 C11 126.7(5) yes
C9 C10 C11 119.0(5) yes
C10 C11 C12 126.5(5) yes
O4 C12 C11 123.4(4) yes
O4 C12 C13 117.0(5) yes
C11 C12 C13 119.6(5) yes
O5 C15 C14 115.7(5) yes
O5 C15 C16 125.1(6) yes
C14 C15 C16 119.2(5) yes
C15 C16 C17 126.1(5) yes
O6 C17 C16 125.4(4) yes
O6 C17 C18 114.9(5) yes
C16 C17 C18 119.7(5) yes
N2 C18 C17 115.4(5) yes
N2 C18 C19 122.7(4) yes
C17 C18 C19 121.9(5) yes
C18 C19 C20 118.9(5) yes
C19 C20 C21 119.1(5) yes
C20 C21 C22 118.7(5) yes
N2 C22 C21 122.9(5) yes
N2 C22 C23 115.0(5) yes
C21 C22 C23 122.1(4) yes
O7 C23 C22 114.3(4) yes
O7 C23 C24 127.2(5) yes
C22 C23 C24 118.5(5) yes
C23 C24 C25 125.8(5) yes
O8 C25 C24 124.9(4) yes
O8 C25 C26 116.9(5) yes
C24 C25 C26 118.1(5) yes
Cu2 O15 H29 118.053 no
C27 O15 H29 117.747 no
Cu1 O16 H30 115.353 no
C28 O16 H30 115.217 no
C29 O20 H34 108.249 no
C2 C1 H1 109.433 no
C2 C1 H2 109.251 no
C2 C1 H3 109.812 no
H1 C1 H2 109.439 no
H1 C1 H3 109.445 no
H2 C1 H3 109.447 no
C2 C3 H4 117.143 no
C4 C3 H4 116.703 no
C5 C6 H5 120.816 no
C7 C6 H5 120.864 no
C6 C7 H6 120.488 no
C8 C7 H6 120.171 no
C7 C8 H7 120.824 no
C9 C8 H7 120.445 no
C10 C11 H8 116.972 no
C12 C11 H8 116.532 no
C12 C13 H9 109.462 no
C12 C13 H10 109.508 no
C12 C13 H11 109.529 no
H9 C13 H10 109.442 no
H9 C13 H11 109.446 no
H10 C13 H11 109.441 no
C15 C14 H12 109.563 no
C15 C14 H13 109.713 no
C15 C14 H14 109.233 no
H12 C14 H13 109.439 no
H12 C14 H14 109.443 no
H13 C14 H14 109.436 no
C15 C16 H15 116.970 no
C17 C16 H15 116.971 no
C18 C19 H16 120.617 no
C20 C19 H16 120.525 no
C19 C20 H17 120.870 no
C21 C20 H17 120.043 no
C20 C21 H18 120.287 no
C22 C21 H18 120.965 no
C23 C24 H19 117.027 no
C25 C24 H19 117.184 no
C25 C26 H20 109.259 no
C25 C26 H21 109.929 no
C25 C26 H22 109.313 no
H20 C26 H21 109.444 no
H20 C26 H22 109.440 no
H21 C26 H22 109.440 no
O15 C27 H23 109.321 no
O15 C27 H24 109.579 no
O15 C27 H25 109.598 no
H23 C27 H24 109.446 no
H23 C27 H25 109.446 no
H24 C27 H25 109.436 no
O16 C28 H26 108.983 no
O16 C28 H27 110.048 no
O16 C28 H28 109.467 no
H26 C28 H27 109.442 no
H26 C28 H28 109.442 no
H27 C28 H28 109.445 no
O20 C29 H31 109.318 no
O20 C29 H32 109.302 no
O20 C29 H33 109.884 no
H31 C29 H32 109.437 no
H31 C29 H33 109.442 no
H32 C29 H33 109.444 no

loop_
_geom_bond_atom_site_label_1
_geom_bond_atom_site_label_2
_geom_bond_distance
_geom_bond_publ_flag
Gd1 O2 2.526(4) yes
Gd1 O3 2.507(4) yes
Gd1 O6 2.555(4) yes
Gd1 O7 2.492(4) yes
Gd1 O9 2.501(4) yes
Gd1 O10 2.459(4) yes
Gd1 O12 2.472(4) yes
Gd1 O13 2.449(5) yes
Gd1 N1 2.668(5) yes
Gd1 N2 2.687(5) yes
Cu1 O1 1.929(4) yes
Cu1 O2 1.928(4) yes
Cu1 O7 1.943(4) yes
Cu1 O8 1.920(4) yes
Cu1 O16 2.236(5) yes
Cu2 O3 1.932(4) yes
Cu2 O4 1.915(4) yes
Cu2 O5 1.923(5) yes
Cu2 O6 1.926(4) yes
Cu2 O15 2.314(6) yes
O1 C2 1.259(6) yes
O2 C4 1.320(6) yes
O3 C10 1.311(6) yes
O4 C12 1.254(7) yes
O5 C15 1.253(7) yes
O6 C17 1.313(7) yes
O7 C23 1.312(6) yes
O8 C25 1.256(7) yes
O9 N3 1.267(6) yes
O10 N3 1.264(7) yes
O11 N3 1.213(7) yes
O12 N4 1.262(7) yes
O13 N4 1.267(7) yes
O14 N4 1.218(6) yes
O15 C27 1.301(9) yes
O16 C28 1.395(8) yes
O17 N5 1.265(7) yes
O18 N5 1.218(8) yes
O19 N5 1.208(7) yes
O20 C29 1.471(13) yes
N1 C5 1.338(7) yes
N1 C9 1.340(6) yes
N2 C18 1.342(7) yes
N2 C22 1.344(6) yes
C1 C2 1.470(9) yes
C2 C3 1.429(7) yes
C3 C4 1.370(8) yes
C4 C5 1.499(6) yes
C5 C6 1.391(8) yes
C6 C7 1.377(7) yes
C7 C8 1.377(8) yes
C8 C9 1.393(8) yes
C9 C10 1.502(8) yes
C10 C11 1.371(7) yes
C11 C12 1.430(8) yes
C12 C13 1.499(7) yes
C14 C15 1.471(10) yes
C15 C16 1.411(7) yes
C16 C17 1.377(8) yes
C17 C18 1.488(6) yes
C18 C19 1.399(8) yes
C19 C20 1.378(7) yes
C20 C21 1.383(8) yes
C21 C22 1.394(7) yes
C22 C23 1.500(8) yes
C23 C24 1.382(7) yes
C24 C25 1.420(8) yes
C25 C26 1.495(6) yes
O15 H29 0.930 no
O16 H30 0.930 no
O20 H34 0.960 no
C1 H1 0.960 no
C1 H2 0.960 no
C1 H3 0.960 no
C3 H4 0.930 no
C6 H5 0.930 no
C7 H6 0.930 no
C8 H7 0.930 no
C11 H8 0.930 no
C13 H9 0.960 no
C13 H10 0.960 no
C13 H11 0.960 no
C14 H12 0.960 no
C14 H13 0.960 no
C14 H14 0.960 no
C16 H15 0.930 no
C19 H16 0.930 no
C20 H17 0.930 no
C21 H18 0.930 no
C24 H19 0.930 no
C26 H20 0.960 no
C26 H21 0.960 no
C26 H22 0.960 no
C27 H23 0.960 no
C27 H24 0.960 no
C27 H25 0.960 no
C28 H26 0.960 no
C28 H27 0.960 no
C28 H28 0.960 no
C29 H31 0.960 no
C29 H32 0.960 no
C29 H33 0.960 no

loop_
_geom_contact_atom_site_label_1
_geom_contact_atom_site_label_2
_geom_contact_distance
_geom_contact_publ_flag
_geom_contact_site_symmetry_2
Cu1 C3 3.152(6) no .
Cu1 C24 3.176(6) no .
Cu2 C11 3.160(6) no .
Cu2 C16 3.187(6) no .
O1 C4 2.933(6) no .
O2 C2 2.991(7) no .
O3 C12 3.007(6) no .
O4 C10 2.936(7) no .
O5 C17 2.943(6) no .
O6 C15 2.972(7) no .
O6 C27 3.570(11) no .
O7 C25 3.011(6) no .
O7 C28 3.426(9) no .
O8 C23 2.950(7) no .
O9 C5 3.454(7) no .
O9 C9 3.406(6) no .
O9 C10 3.571(6) no .
O9 C27 3.401(11) no .
O10 C17 3.577(7) no .
O10 C18 3.459(7) no .
O10 C22 3.532(7) no .
O11 C27 3.031(10) no .
O12 C17 3.335(7) no .
O12 C18 3.321(7) no .
O13 O16 3.421(6) no .
O13 C4 3.315(7) no .
O13 C5 3.355(7) no .
O13 C28 3.299(9) no .
O14 C28 3.527(8) no .
O15 C12 3.465(7) no .
O16 C2 3.321(7) no .
O16 C3 3.556(7) no .
O16 C4 3.523(7) no .
N1 C7 2.782(7) no .
N2 C20 2.790(8) no .
N3 C27 3.119(11) no .
N4 C28 3.418(9) no .
C3 C6 2.910(7) no .
C5 C8 2.712(7) no .
C6 C9 2.721(8) no .
C8 C11 2.916(9) no .
C16 C19 2.910(7) no .
C18 C21 2.725(7) no .
C19 C22 2.723(8) no .
C21 C24 2.903(8) no .
Cu1 O11 3.143(5) no 2_775
Cu2 O14 3.548(5) no 2_665
O1 C7 3.279(7) no 2_675
O1 C8 3.433(7) no 2_675
O1 C26 3.411(8) no 2_776
O2 C6 3.529(7) no 2_675
O3 O14 2.943(6) no 2_665
O4 C13 3.570(8) no 2_664
O5 C13 3.367(8) no 2_664
O5 C20 3.545(8) no 2_765
O5 C29 3.314(8) no 1_654
O7 O11 2.911(6) no 2_775
O8 O11 3.293(8) no 2_775
O8 C26 3.551(8) no 2_776
O8 C27 3.490(10) no 2_775
O9 C3 3.492(7) no 2_675
O10 O10 3.488(6) no 2_775
O10 O11 2.979(6) no 2_775
O10 N3 3.182(6) no 2_775
O10 C6 3.363(7) no 1_655
O10 C7 3.142(8) no 1_655
O11 Cu1 3.143(5) no 2_775
O11 O7 2.911(6) no 2_775
O11 O8 3.293(8) no 2_775
O11 O10 2.979(6) no 2_775
O11 N3 3.415(7) no 2_775
O11 C23 3.029(7) no 2_775
O11 C24 3.320(8) no 2_775
O11 C25 3.431(8) no 2_775
O12 O14 3.307(5) no 2_665
O12 C16 3.558(7) no 2_765
O12 C19 3.283(7) no 2_765
O13 O14 3.285(6) no 2_665
O13 C19 3.499(7) no 1_455
O13 C20 3.116(8) no 1_455
O14 Cu2 3.548(5) no 2_665
O14 O3 2.943(6) no 2_665
O14 O12 3.307(5) no 2_665
O14 O13 3.285(6) no 2_665
O14 O14 3.188(7) no 2_665
O14 N4 3.017(6) no 2_665
O14 C10 3.035(7) no 2_665
O14 C11 3.392(8) no 2_665
O15 O18 2.696(7) no 1_554
O15 O20 3.575(14) no 1_654
O15 C29 2.977(8) no 1_654
O16 O17 2.768(7) no .
O16 O18 3.160(8) no .
O16 N5 3.361(8) no .
O17 O16 2.768(7) no .
O17 C1 3.431(8) no .
O17 C2 3.342(7) no .
O17 C21 3.294(6) no 1_455
O17 C24 3.492(7) no 1_455
O17 C28 3.475(9) no .
O18 O15 2.696(7) no 1_556
O18 O16 3.160(8) no .
O18 C27 3.079(10) no 1_556
O18 C28 3.134(10) no .
O19 O20 3.276(14) no .
O19 C1 3.439(8) no 2_676
O19 C11 3.536(8) no 1_556
O19 C12 3.545(8) no 1_556
O19 C13 3.351(8) no 1_556
O20 O15 3.575(14) no 1_456
O20 O19 3.276(14) no .
O20 C27 3.522(17) no 1_456
N3 O10 3.182(6) no 2_775
N3 O11 3.415(7) no 2_775
N3 N3 3.359(6) no 2_775
N4 O14 3.017(6) no 2_665
N4 N4 3.318(6) no 2_665
N5 O16 3.361(8) no .
C1 O17 3.431(8) no .
C1 O19 3.439(8) no 2_676
C2 O17 3.342(7) no .
C2 C7 3.458(8) no 2_675
C2 C8 3.419(8) no 2_675
C3 O9 3.492(7) no 2_675
C3 C6 3.586(8) no 2_675
C4 C6 3.381(7) no 2_675
C6 O2 3.529(7) no 2_675
C6 O10 3.363(7) no 1_455
C6 C3 3.586(8) no 2_675
C6 C4 3.381(7) no 2_675
C7 O1 3.279(7) no 2_675
C7 O10 3.142(8) no 1_455
C7 C2 3.458(8) no 2_675
C7 C17 3.594(7) no 1_455
C7 C18 3.518(8) no 1_455
C8 O1 3.433(7) no 2_675
C8 C2 3.419(8) no 2_675
C8 C16 3.580(8) no 1_455
C8 C29 3.429(7) no 1_554
C10 O14 3.035(7) no 2_665
C11 O14 3.392(8) no 2_665
C11 O19 3.536(8) no 1_554
C12 O19 3.545(8) no 1_554
C13 O4 3.570(8) no 2_664
C13 O5 3.367(8) no 2_664
C13 O19 3.351(8) no 1_554
C13 C29 3.597(7) no 2_565
C14 C29 3.326(9) no 1_654
C15 C20 3.588(8) no 2_765
C15 C21 3.475(8) no 2_765
C15 C29 3.200(9) no 1_654
C16 O12 3.558(7) no 2_765
C16 C8 3.580(8) no 1_655
C17 C7 3.594(7) no 1_655
C18 C7 3.518(8) no 1_655
C19 O12 3.283(7) no 2_765
C19 O13 3.499(7) no 1_655
C20 O5 3.545(8) no 2_765
C20 O13 3.116(8) no 1_655
C20 C15 3.588(8) no 2_765
C21 O17 3.294(6) no 1_655
C21 C15 3.475(8) no 2_765
C23 O11 3.029(7) no 2_775
C24 O11 3.320(8) no 2_775
C24 O17 3.492(7) no 1_655
C25 O11 3.431(8) no 2_775
C26 O1 3.411(8) no 2_776
C26 O8 3.551(8) no 2_776
C27 O8 3.490(10) no 2_775
C27 O18 3.079(10) no 1_554
C27 O20 3.522(17) no 1_654
C27 C29 3.312(12) no 1_654
C28 O17 3.475(9) no .
C28 O18 3.134(10) no .
C29 O5 3.314(8) no 1_456
C29 O15 2.977(8) no 1_456
C29 C8 3.429(7) no 1_556
C29 C13 3.597(7) no 2_565
C29 C14 3.326(9) no 1_456
C29 C15 3.200(9) no 1_456
C29 C27 3.312(12) no 1_456
Cu1 H26 3.4665 no .
Cu1 H28 3.4714 no .
Cu2 H23 3.3563 no .
Cu2 H25 3.3609 no .
O1 H1 2.5984 no .
O1 H2 3.1213 no .
O1 H3 2.6005 no .
O1 H4 3.1647 no .
O1 H30 2.8009 no .
O2 H4 3.1868 no .
O2 H30 3.5061 no .
O3 H8 3.1882 no .
O3 H25 3.2153 no .
O4 H8 3.1552 no .
O4 H9 2.5984 no .
O4 H10 3.1297 no .
O4 H11 2.6027 no .
O4 H29 2.9478 no .
O5 H12 2.5530 no .
O5 H13 3.0975 no .
O5 H14 2.5501 no .
O5 H15 3.1544 no .
O5 H29 3.1153 no .
O6 H15 3.1867 no .
O6 H23 3.2031 no .
O7 H19 3.2007 no .
O7 H26 3.3781 no .
O7 H28 3.1899 no .
O8 H19 3.1663 no .
O8 H20 2.5944 no .
O8 H21 3.1318 no .
O8 H22 2.5923 no .
O8 H30 3.5319 no .
O9 H23 3.4293 no .
O9 H25 2.5828 no .
O10 H23 3.0465 no .
O10 H25 3.2660 no .
O11 H23 2.7642 no .
O11 H24 3.3333 no .
O11 H25 2.5557 no .
O12 H28 3.1665 no .
O13 H28 2.4888 no .
O14 H28 2.6245 no .
N1 H5 3.2320 no .
N1 H7 3.2295 no .
N2 H16 3.2358 no .
N2 H18 3.2378 no .
N3 H23 2.8349 no .
N3 H25 2.5377 no .
N4 H28 2.4654 no .
C1 H4 2.5915 no .
C2 H30 2.9556 no .
C3 H1 3.0891 no .
C3 H2 2.4869 no .
C3 H3 3.1163 no .
C3 H5 2.6115 no .
C3 H30 3.2854 no .
C4 H5 2.6825 no .
C4 H30 3.5822 no .
C5 H4 2.5853 no .
C5 H6 3.2245 no .
C6 H4 2.5465 no .
C6 H7 3.2230 no .
C8 H5 3.2232 no .
C8 H8 2.5260 no .
C9 H6 3.2281 no .
C9 H8 2.5685 no .
C10 H7 2.7118 no .
C11 H7 2.6201 no .
C11 H9 3.1399 no .
C11 H10 2.5483 no .
C11 H11 3.1429 no .
C12 H29 3.4426 no .
C13 H8 2.6283 no .
C14 H15 2.5908 no .
C16 H12 3.1010 no .
C16 H13 2.5046 no .
C16 H14 3.0938 no .
C16 H16 2.6133 no .
C17 H16 2.6999 no .
C18 H15 2.5800 no .
C18 H17 3.2397 no .
C19 H15 2.5277 no .
C19 H18 3.2224 no .
C21 H16 3.2246 no .
C21 H19 2.5122 no .
C22 H17 3.2335 no .
C22 H19 2.5713 no .
C23 H18 2.7122 no .
C23 H26 3.4913 no .
C24 H18 2.6107 no .
C24 H20 3.1163 no .
C24 H21 2.5162 no .
C24 H22 3.1086 no .
C24 H26 3.5578 no .
C26 H19 2.5975 no .
H1 H4 3.2395 no .
H2 H4 2.2345 no .
H3 H4 3.2434 no .
H3 H30 3.4803 no .
H4 H5 2.0157 no .
H5 H6 2.3266 no .
H6 H7 2.3211 no .
H7 H8 1.9756 no .
H8 H9 3.2812 no .
H8 H10 2.2944 no .
H8 H11 3.2715 no .
H12 H15 3.2511 no .
H13 H15 2.2531 no .
H14 H15 3.2293 no .
H15 H16 1.9744 no .
H16 H17 2.3271 no .
H17 H18 2.3174 no .
H18 H19 1.9638 no .
H19 H20 3.2416 no .
H19 H21 2.2581 no .
H19 H22 3.2518 no .
H23 H29 2.5394 no .
H24 H29 2.0568 no .
H25 H29 2.5434 no .
H26 H30 2.5975 no .
H27 H30 2.1213 no .
H28 H30 2.5936 no .
H31 H34 2.7672 no .
H32 H34 2.3197 no .
H33 H34 2.2480 no .
Cu1 H6 3.4825 no 2_675
Cu2 H17 3.5976 no 2_765
Cu2 H33 3.4017 no 1_654
O1 H6 3.1672 no 2_675
O1 H7 3.4749 no 2_675
O1 H20 2.7217 no 2_776
O1 H21 3.4188 no 2_776
O1 H34 3.1102 no 2_676
O2 H5 3.2573 no 2_675
O4 H11 2.7091 no 2_664
O4 H27 2.9264 no 2_665
O4 H28 3.5807 no 2_665
O5 H9 3.5096 no 2_664
O5 H10 3.3465 no 2_664
O5 H11 2.7489 no 2_664
O5 H17 3.4699 no 2_765
O5 H18 3.5809 no 2_765
O5 H31 3.2903 no 1_654
O5 H32 3.4017 no 1_654
O5 H33 2.7426 no 1_654
O8 H20 2.6908 no 2_776
O8 H23 3.4614 no 2_775
O8 H24 2.8486 no 2_775
O8 H34 3.2721 no 2_676
O9 H2 2.9099 no 2_675
O9 H4 2.8107 no 2_675
O9 H5 2.7523 no 2_675
O10 H5 2.9626 no 1_655
O10 H6 2.5283 no 1_655
O11 H2 3.4341 no 2_675
O11 H4 3.5270 no 2_675
O11 H5 3.4733 no 2_675
O11 H6 2.8846 no 1_655
O12 H13 3.4160 no 2_765
O12 H15 2.7529 no 2_765
O12 H16 2.4899 no 2_765
O13 H16 3.1980 no 1_455
O13 H17 2.4482 no 1_455
O14 H13 3.4817 no 2_765
O14 H15 3.2885 no 2_765
O14 H16 3.0871 no 2_765
O14 H17 3.0586 no 1_455
O15 H9 3.3264 no 2_664
O15 H31 3.5575 no 1_654
O15 H32 3.3782 no 1_654
O15 H33 2.0440 no 1_654
O15 H34 3.3433 no 1_654
O16 H17 3.5117 no 1_455
O16 H22 3.5229 no 2_776
O17 H3 2.8668 no .
O17 H3 3.4909 no 2_676
O17 H18 2.4002 no 1_455
O17 H19 2.5843 no 1_455
O17 H21 3.0485 no 1_455
O17 H21 3.4800 no 2_776
O17 H22 3.0941 no 2_776
O17 H27 3.1255 no .
O17 H30 1.8477 no .
O18 H1 3.5994 no 2_676
O18 H9 3.2912 no 2_665
O18 H11 3.3880 no 1_556
O18 H22 2.8384 no 2_776
O18 H24 2.7416 no 1_556
O18 H25 3.2754 no 1_556
O18 H26 3.4009 no .
O18 H27 2.4857 no .
O18 H29 2.1111 no 1_556
O18 H30 2.6150 no .
O19 H1 2.8930 no 2_676
O19 H3 3.1174 no 2_676
O19 H8 3.2861 no 1_556
O19 H10 3.0938 no 1_556
O19 H11 3.0156 no 1_556
O19 H14 3.1913 no 2_665
O19 H18 3.1231 no 1_455
O19 H19 2.8683 no 1_455
O19 H21 3.0187 no 1_455
O20 H7 2.9878 no 1_556
O20 H8 3.1823 no 1_556
O20 H10 3.5370 no 1_556
O20 H12 3.5057 no 2_665
O20 H14 3.3899 no 2_665
O20 H20 3.0808 no 1_455
O20 H21 3.5634 no 1_455
O20 H23 3.3852 no 1_456
O20 H24 3.1008 no 1_456
O20 H26 3.0489 no 1_455
O20 H29 3.2640 no 1_456
N1 H16 3.5870 no 1_455
N3 H2 3.5479 no 2_675
N3 H4 3.5399 no 2_675
N3 H5 3.2295 no 2_675
N3 H6 2.9950 no 1_655
N4 H13 3.5490 no 2_765
N4 H15 3.3653 no 2_765
N4 H16 3.1405 no 2_765
N4 H17 3.1249 no 1_455
N5 H1 3.3062 no 2_676
N5 H3 3.1716 no 2_676
N5 H11 3.4595 no 1_556
N5 H18 3.0106 no 1_455
N5 H19 3.1427 no 1_455
N5 H21 3.3192 no 1_455
N5 H22 3.1921 no 2_776
N5 H27 3.0090 no .
N5 H29 3.2824 no 1_556
N5 H30 2.5705 no .
C1 H21 3.2277 no 2_776
C1 H25 3.3099 no 2_675
C2 H20 3.5279 no 2_776
C4 H5 3.3252 no 2_675
C7 H23 3.0338 no 1_455
C7 H32 3.4589 no 1_554
C8 H1 2.9823 no 2_675
C8 H15 3.4351 no 1_455
C8 H23 3.4470 no 1_455
C8 H32 2.5561 no 1_554
C8 H34 3.5875 no 1_554
C9 H1 3.0421 no 2_675
C9 H16 3.5156 no 1_455
C9 H32 3.4717 no 1_554
C10 H1 3.1277 no 2_675
C11 H1 3.1713 no 2_675
C11 H13 3.5352 no 1_455
C11 H32 2.8770 no 1_554
C12 H11 3.5084 no 2_664
C12 H27 3.1280 no 2_665
C13 H11 3.5534 no 2_664
C13 H12 3.4894 no 1_455
C13 H12 3.3252 no 2_664
C13 H26 3.5568 no 2_665
C13 H27 3.0963 no 2_665
C13 H29 3.1882 no 2_664
C13 H31 3.4591 no 1_554
C13 H31 3.0591 no 2_565
C13 H33 3.2709 no 2_565
C14 H10 3.3204 no 2_664
C14 H18 3.5959 no 2_765
C14 H26 3.1761 no 2_765
C14 H31 2.8891 no 1_654
C14 H31 3.4650 no 2_665
C14 H32 3.1431 no 1_654
C14 H33 3.4139 no 1_654
C15 H31 3.1519 no 1_654
C15 H32 2.9674 no 1_654
C15 H33 2.9414 no 1_654
C16 H7 3.3651 no 1_655
C16 H32 3.2352 no 1_654
C16 H33 3.5889 no 1_654
C17 H6 3.5361 no 1_655
C21 H4 3.3549 no 1_655
C21 H14 2.9873 no 2_765
C22 H4 3.5929 no 1_655
C22 H14 3.1218 no 2_765
C23 H14 3.2145 no 2_765
C24 H2 3.5811 no 1_655
C24 H14 3.2209 no 2_765
C25 H20 3.5549 no 2_776
C25 H24 3.0629 no 2_775
C26 H3 3.1216 no 2_776
C26 H24 3.0317 no 2_775
C26 H34 3.2732 no 1_655
C27 H2 3.4026 no 2_675
C27 H6 3.1726 no 1_655
C27 H22 3.1260 no 2_775
C27 H32 3.5513 no 1_654
C27 H33 2.5760 no 1_654
C27 H34 2.9573 no 1_654
C28 H9 2.9234 no 2_665
C28 H13 3.1357 no 2_765
C28 H17 3.4683 no 1_455
C29 H7 2.5091 no 1_556
C29 H8 2.6939 no 1_556
C29 H9 3.0734 no 2_565
C29 H10 3.1244 no 1_556
C29 H10 3.3601 no 2_565
C29 H12 2.6896 no 1_456
C29 H12 3.4775 no 2_665
C29 H23 3.0817 no 1_456
C29 H24 3.2887 no 1_456
C29 H29 2.7842 no 1_456
H1 O18 3.5994 no 2_676
H1 O19 2.8930 no 2_676
H1 N5 3.3062 no 2_676
H1 C8 2.9823 no 2_675
H1 C9 3.0421 no 2_675
H1 C10 3.1277 no 2_675
H1 C11 3.1713 no 2_675
H1 H7 2.9249 no 2_675
H1 H8 2.9831 no 2_675
H1 H21 3.3650 no 2_776
H1 H25 3.2840 no 2_675
H1 H34 3.5129 no 2_676
H2 O9 2.9099 no 2_675
H2 O11 3.4341 no 2_675
H2 N3 3.5479 no 2_675
H2 C24 3.5811 no 1_455
H2 C27 3.4026 no 2_675
H2 H19 3.4124 no 1_455
H2 H21 3.4965 no 1_455
H2 H22 3.4363 no 1_455
H2 H24 3.4909 no 2_675
H2 H25 2.5581 no 2_675
H3 O17 2.8668 no .
H3 O17 3.4909 no 2_676
H3 O19 3.1174 no 2_676
H3 N5 3.1716 no 2_676
H3 C26 3.1216 no 2_776
H3 H20 3.1253 no 2_776
H3 H21 3.0902 no 1_455
H3 H21 2.4372 no 2_776
H3 H22 3.3923 no 1_455
H3 H22 3.3694 no 2_776
H4 O9 2.8107 no 2_675
H4 O11 3.5270 no 2_675
H4 N3 3.5399 no 2_675
H4 C21 3.3549 no 1_455
H4 C22 3.5929 no 1_455
H4 H18 3.3707 no 1_455
H5 O2 3.2573 no 2_675
H5 O9 2.7523 no 2_675
H5 O10 2.9626 no 1_455
H5 O11 3.4733 no 2_675
H5 N3 3.2295 no 2_675
H5 C4 3.3252 no 2_675
H6 Cu1 3.4825 no 2_675
H6 O1 3.1672 no 2_675
H6 O10 2.5283 no 1_455
H6 O11 2.8846 no 1_455
H6 N3 2.9950 no 1_455
H6 C17 3.5361 no 1_455
H6 C27 3.1726 no 1_455
H6 H23 2.2334 no 1_455
H6 H24 3.5699 no 1_455
H6 H25 3.5023 no 1_455
H6 H32 3.4425 no 1_554
H7 O1 3.4749 no 2_675
H7 O20 2.9878 no 1_554
H7 C16 3.3651 no 1_455
H7 C29 2.5091 no 1_554
H7 H1 2.9249 no 2_675
H7 H15 3.3391 no 1_455
H7 H23 3.0851 no 1_455
H7 H31 3.1929 no 1_554
H7 H32 1.6415 no 1_554
H7 H33 2.9063 no 1_554
H7 H34 2.8583 no 1_554
H8 O19 3.2861 no 1_554
H8 O20 3.1823 no 1_554
H8 C29 2.6939 no 1_554
H8 H1 2.9831 no 2_675
H8 H12 3.3195 no 1_455
H8 H13 3.3201 no 1_455
H8 H31 2.8054 no 1_554
H8 H32 1.9712 no 1_554
H8 H33 3.5055 no 1_554
H8 H34 3.5831 no 1_554
H9 O5 3.5096 no 2_664
H9 O15 3.3264 no 2_664
H9 O18 3.2912 no 2_665
H9 C28 2.9234 no 2_665
H9 C29 3.0734 no 2_565
H9 H11 3.5911 no 2_664
H9 H12 3.3489 no 1_455
H9 H12 3.5528 no 2_664
H9 H13 3.4696 no 1_455
H9 H26 2.7321 no 2_665
H9 H27 2.3427 no 2_665
H9 H28 3.3151 no 2_665
H9 H29 2.5038 no 2_664
H9 H31 2.7073 no 2_565
H9 H33 2.7059 no 2_565
H10 O5 3.3465 no 2_664
H10 O19 3.0938 no 1_554
H10 O20 3.5370 no 1_554
H10 C14 3.3204 no 2_664
H10 C29 3.1244 no 1_554
H10 C29 3.3601 no 2_565
H10 H12 2.8795 no 1_455
H10 H12 2.6250 no 2_664
H10 H13 3.4517 no 1_455
H10 H14 3.3151 no 2_664
H10 H31 2.5260 no 1_554
H10 H31 2.6253 no 2_565
H10 H32 3.0542 no 1_554
H10 H33 3.2612 no 2_565
H11 O4 2.7091 no 2_664
H11 O5 2.7489 no 2_664
H11 O18 3.3880 no 1_554
H11 O19 3.0156 no 1_554
H11 N5 3.4595 no 1_554
H11 C12 3.5084 no 2_664
H11 C13 3.5534 no 2_664
H11 H9 3.5911 no 2_664
H11 H11 3.0647 no 2_664
H11 H12 3.3436 no 2_664
H11 H29 3.0393 no 2_664
H11 H31 3.4269 no 2_565
H11 H33 3.3402 no 2_565
H12 O20 3.5057 no 2_665
H12 C13 3.4894 no 1_655
H12 C13 3.3252 no 2_664
H12 C29 2.6896 no 1_654
H12 C29 3.4775 no 2_665
H12 H8 3.3195 no 1_655
H12 H9 3.3489 no 1_655
H12 H9 3.5528 no 2_664
H12 H10 2.8795 no 1_655
H12 H10 2.6250 no 2_664
H12 H11 3.3436 no 2_664
H12 H26 3.3455 no 2_765
H12 H31 2.0707 no 1_654
H12 H31 2.6944 no 2_665
H12 H32 2.6941 no 1_654
H12 H33 2.9110 no 1_654
H13 O12 3.4160 no 2_765
H13 O14 3.4817 no 2_765
H13 N4 3.5490 no 2_765
H13 C11 3.5352 no 1_655
H13 C28 3.1357 no 2_765
H13 H8 3.3201 no 1_655
H13 H9 3.4696 no 1_655
H13 H10 3.4517 no 1_655
H13 H26 2.6606 no 2_765
H13 H27 3.5721 no 2_765
H13 H28 2.7838 no 2_765
H13 H31 3.3232 no 1_654
H13 H32 3.2976 no 1_654
H14 O19 3.1913 no 2_665
H14 O20 3.3899 no 2_665
H14 C21 2.9873 no 2_765
H14 C22 3.1218 no 2_765
H14 C23 3.2145 no 2_765
H14 C24 3.2209 no 2_765
H14 H10 3.3151 no 2_664
H14 H18 2.8175 no 2_765
H14 H19 2.9815 no 2_765
H14 H26 3.0321 no 2_765
H14 H31 3.5863 no 1_654
H14 H31 3.4940 no 2_665
H15 O12 2.7529 no 2_765
H15 O14 3.2885 no 2_765
H15 N4 3.3653 no 2_765
H15 C8 3.4351 no 1_655
H15 H7 3.3391 no 1_655
H15 H32 3.4317 no 1_654
H16 O12 2.4899 no 2_765
H16 O13 3.1980 no 1_655
H16 O14 3.0871 no 2_765
H16 N1 3.5870 no 1_655
H16 N4 3.1405 no 2_765
H16 C9 3.5156 no 1_655
H17 Cu2 3.5976 no 2_765
H17 O5 3.4699 no 2_765
H17 O13 2.4482 no 1_655
H17 O14 3.0586 no 1_655
H17 O16 3.5117 no 1_655
H17 N4 3.1249 no 1_655
H17 C28 3.4683 no 1_655
H17 H27 3.3471 no 1_655
H17 H28 3.0659 no 1_655
H17 H30 3.4259 no 1_655
H18 O5 3.5809 no 2_765
H18 O17 2.4002 no 1_655
H18 O19 3.1231 no 1_655
H18 N5 3.0106 no 1_655
H18 C14 3.5959 no 2_765
H18 H4 3.3707 no 1_655
H18 H14 2.8175 no 2_765
H18 H30 3.1256 no 1_655
H19 O17 2.5843 no 1_655
H19 O19 2.8683 no 1_655
H19 N5 3.1427 no 1_655
H19 H2 3.4124 no 1_655
H19 H14 2.9815 no 2_765
H20 O1 2.7217 no 2_776
H20 O8 2.6908 no 2_776
H20 O20 3.0808 no 1_655
H20 C2 3.5279 no 2_776
H20 C25 3.5549 no 2_776
H20 H3 3.1253 no 2_776
H20 H20 3.2156 no 2_776
H20 H24 3.5835 no 2_775
H20 H30 3.4809 no 2_776
H20 H34 2.5456 no 1_655
H21 O1 3.4188 no 2_776
H21 O17 3.0485 no 1_655
H21 O17 3.4800 no 2_776
H21 O19 3.0187 no 1_655
H21 O20 3.5634 no 1_655
H21 N5 3.3192 no 1_655
H21 C1 3.2277 no 2_776
H21 H1 3.3650 no 2_776
H21 H2 3.4965 no 1_655
H21 H3 3.0902 no 1_655
H21 H3 2.4372 no 2_776
H21 H34 3.3796 no 1_655
H22 O16 3.5229 no 2_776
H22 O17 3.0941 no 2_776
H22 O18 2.8384 no 2_776
H22 N5 3.1921 no 2_776
H22 C27 3.1260 no 2_775
H22 H2 3.4363 no 1_655
H22 H3 3.3923 no 1_655
H22 H3 3.3694 no 2_776
H22 H24 2.2827 no 2_775
H22 H25 3.2085 no 2_775
H22 H30 3.1087 no 2_776
H23 O8 3.4614 no 2_775
H23 O20 3.3852 no 1_654
H23 C7 3.0338 no 1_655
H23 C8 3.4470 no 1_655
H23 C29 3.0817 no 1_654
H23 H6 2.2334 no 1_655
H23 H7 3.0851 no 1_655
H23 H32 3.0636 no 1_654
H23 H33 2.5061 no 1_654
H23 H34 2.7784 no 1_654
H24 O8 2.8486 no 2_775
H24 O18 2.7416 no 1_554
H24 O20 3.1008 no 1_654
H24 C25 3.0629 no 2_775
H24 C26 3.0317 no 2_775
H24 C29 3.2887 no 1_654
H24 H2 3.4909 no 2_675
H24 H6 3.5699 no 1_655
H24 H20 3.5835 no 2_775
H24 H22 2.2827 no 2_775
H24 H33 2.6925 no 1_654
H24 H34 2.4517 no 1_654
H25 O18 3.2754 no 1_554
H25 C1 3.3099 no 2_675
H25 H1 3.2840 no 2_675
H25 H2 2.5581 no 2_675
H25 H6 3.5023 no 1_655
H25 H22 3.2085 no 2_775
H25 H33 3.4931 no 1_654
H26 O18 3.4009 no .
H26 O20 3.0489 no 1_655
H26 C13 3.5568 no 2_665
H26 C14 3.1761 no 2_765
H26 H9 2.7321 no 2_665
H26 H12 3.3455 no 2_765
H26 H13 2.6606 no 2_765
H26 H14 3.0321 no 2_765
H26 H34 3.4825 no 1_655
H27 O4 2.9264 no 2_665
H27 O17 3.1255 no .
H27 O18 2.4857 no .
H27 N5 3.0090 no .
H27 C12 3.1280 no 2_665
H27 C13 3.0963 no 2_665
H27 H9 2.3427 no 2_665
H27 H13 3.5721 no 2_765
H27 H17 3.3471 no 1_455
H27 H29 3.2683 no 1_556
H28 O4 3.5807 no 2_665
H28 H9 3.3151 no 2_665
H28 H13 2.7838 no 2_765
H28 H17 3.0659 no 1_455
H29 O18 2.1111 no 1_554
H29 O20 3.2640 no 1_654
H29 N5 3.2824 no 1_554
H29 C13 3.1882 no 2_664
H29 C29 2.7842 no 1_654
H29 H9 2.5038 no 2_664
H29 H11 3.0393 no 2_664
H29 H27 3.2683 no 1_554
H29 H31 3.2080 no 1_654
H29 H32 3.4223 no 1_654
H29 H33 1.8896 no 1_654
H29 H34 3.2017 no 1_654
H30 O17 1.8477 no .
H30 O18 2.6150 no .
H30 N5 2.5705 no .
H30 H17 3.4259 no 1_455
H30 H18 3.1256 no 1_455
H30 H20 3.4809 no 2_776
H30 H22 3.1087 no 2_776
H31 O5 3.2903 no 1_456
H31 O15 3.5575 no 1_456
H31 C13 3.4591 no 1_556
H31 C13 3.0591 no 2_565
H31 C14 2.8891 no 1_456
H31 C14 3.4650 no 2_665
H31 C15 3.1519 no 1_456
H31 H7 3.1929 no 1_556
H31 H8 2.8054 no 1_556
H31 H9 2.7073 no 2_565
H31 H10 2.5260 no 1_556
H31 H10 2.6253 no 2_565
H31 H11 3.4269 no 2_565
H31 H12 2.0707 no 1_456
H31 H12 2.6944 no 2_665
H31 H13 3.3232 no 1_456
H31 H14 3.5863 no 1_456
H31 H14 3.4940 no 2_665
H31 H29 3.2080 no 1_456
H31 H31 3.1045 no 2_566
H32 O5 3.4017 no 1_456
H32 O15 3.3782 no 1_456
H32 C7 3.4589 no 1_556
H32 C8 2.5561 no 1_556
H32 C9 3.4717 no 1_556
H32 C11 2.8770 no 1_556
H32 C14 3.1431 no 1_456
H32 C15 2.9674 no 1_456
H32 C16 3.2352 no 1_456
H32 C27 3.5513 no 1_456
H32 H6 3.4425 no 1_556
H32 H7 1.6415 no 1_556
H32 H8 1.9712 no 1_556
H32 H10 3.0542 no 1_556
H32 H12 2.6941 no 1_456
H32 H13 3.2976 no 1_456
H32 H15 3.4317 no 1_456
H32 H23 3.0636 no 1_456
H32 H29 3.4223 no 1_456
H33 Cu2 3.4017 no 1_456
H33 O5 2.7426 no 1_456
H33 O15 2.0440 no 1_456
H33 C13 3.2709 no 2_565
H33 C14 3.4139 no 1_456
H33 C15 2.9414 no 1_456
H33 C16 3.5889 no 1_456
H33 C27 2.5760 no 1_456
H33 H7 2.9063 no 1_556
H33 H8 3.5055 no 1_556
H33 H9 2.7059 no 2_565
H33 H10 3.2612 no 2_565
H33 H11 3.3402 no 2_565
H33 H12 2.9110 no 1_456
H33 H23 2.5061 no 1_456
H33 H24 2.6925 no 1_456
H33 H25 3.4931 no 1_456
H33 H29 1.8896 no 1_456
H34 O1 3.1102 no 2_676
H34 O8 3.2721 no 2_676
H34 O15 3.3433 no 1_456
H34 C8 3.5875 no 1_556
H34 C26 3.2732 no 1_455
H34 C27 2.9573 no 1_456
H34 H1 3.5129 no 2_676
H34 H7 2.8583 no 1_556
H34 H8 3.5831 no 1_556
H34 H20 2.5456 no 1_455
H34 H21 3.3796 no 1_455
H34 H23 2.7784 no 1_456
H34 H24 2.4517 no 1_456
H34 H26 3.4825 no 1_455
H34 H29 3.2017 no 1_456

loop_
_geom_hbond_atom_site_label_D
_geom_hbond_atom_site_label_H
_geom_hbond_atom_site_label_A
_geom_hbond_site_symmetry_A
_geom_hbond_distance_DA
_geom_hbond_distance_DH
_geom_hbond_distance_HA
_geom_hbond_angle_DHA
_geom_hbond_publ_flag
O15 H29 O18 1_554 2.696(7) 0.930 2.111 119.7 no
O16 H30 O17 . 2.768(7) 0.930 1.848 170.1 no

loop_
_geom_torsion_atom_site_label_1
_geom_torsion_atom_site_label_2
_geom_torsion_atom_site_label_3
_geom_torsion_atom_site_label_4
_geom_torsion
_geom_torsion_publ_flag
O2 Gd1 O3 Cu2 173.00(13) no
O2 Gd1 O3 C10 -2.6(4) no
O3 Gd1 O2 Cu1 171.92(13) no
O3 Gd1 O2 C4 13.5(3) no
O2 Gd1 O7 Cu1 1.13(13) no
O2 Gd1 O7 C23 -169.2(3) no
O7 Gd1 O2 Cu1 -1.13(13) no
O7 Gd1 O2 C4 -159.6(3) no
O2 Gd1 O9 N3 116.44(18) no
O9 Gd1 O2 Cu1 -122.52(16) no
O9 Gd1 O2 C4 79.0(3) no
O2 Gd1 O10 N3 -67.7(2) no
O10 Gd1 O2 Cu1 -76.06(17) no
O10 Gd1 O2 C4 125.5(3) no
O2 Gd1 O12 N4 33.0(2) no
O12 Gd1 O2 Cu1 68.36(17) no
O12 Gd1 O2 C4 -90.1(3) no
O2 Gd1 O13 N4 -149.7(2) no
O13 Gd1 O2 Cu1 94.67(17) no
O13 Gd1 O2 C4 -63.8(3) no
O2 Gd1 N1 C5 -2.4(3) no
O2 Gd1 N1 C9 174.2(4) no
N1 Gd1 O2 Cu1 168.2(2) no
N1 Gd1 O2 C4 9.8(3) no
O2 Gd1 N2 C18 -174.9(3) no
O2 Gd1 N2 C22 7.8(4) no
N2 Gd1 O2 Cu1 -8.4(2) no
N2 Gd1 O2 C4 -166.8(3) no
O3 Gd1 O6 Cu2 -0.32(13) no
O3 Gd1 O6 C17 -169.9(3) no
O6 Gd1 O3 Cu2 0.32(13) no
O6 Gd1 O3 C10 -175.2(4) no
O3 Gd1 O9 N3 -117.0(2) no
O9 Gd1 O3 Cu2 107.53(18) no
O9 Gd1 O3 C10 -68.0(3) no
O3 Gd1 O10 N3 57.3(3) no
O10 Gd1 O3 Cu2 63.43(19) no
O10 Gd1 O3 C10 -112.1(3) no
O3 Gd1 O12 N4 -90.30(19) no
O12 Gd1 O3 Cu2 -67.55(17) no
O12 Gd1 O3 C10 116.9(3) no
O3 Gd1 O13 N4 87.23(19) no
O13 Gd1 O3 Cu2 -118.81(18) no
O13 Gd1 O3 C10 65.6(3) no
O3 Gd1 N1 C5 -178.8(4) no
O3 Gd1 N1 C9 -2.2(3) no
N1 Gd1 O3 Cu2 176.7(2) no
N1 Gd1 O3 C10 1.1(3) no
O3 Gd1 N2 C18 4.8(4) no
O3 Gd1 N2 C22 -172.4(3) no
N2 Gd1 O3 Cu2 -6.7(2) no
N2 Gd1 O3 C10 177.7(3) no
O6 Gd1 O7 Cu1 173.86(13) no
O6 Gd1 O7 C23 3.5(4) no
O7 Gd1 O6 Cu2 172.64(13) no
O7 Gd1 O6 C17 3.1(3) no
O6 Gd1 O9 N3 -60.76(18) no
O9 Gd1 O6 Cu2 -70.12(16) no
O9 Gd1 O6 C17 120.3(3) no
O6 Gd1 O10 N3 110.1(3) no
O10 Gd1 O6 Cu2 -116.54(18) no
O10 Gd1 O6 C17 73.9(3) no
O6 Gd1 O12 N4 -148.8(2) no
O12 Gd1 O6 Cu2 98.81(17) no
O12 Gd1 O6 C17 -70.8(3) no
O6 Gd1 O13 N4 31.6(2) no
O13 Gd1 O6 Cu2 72.73(19) no
O13 Gd1 O6 C17 -96.8(3) no
O6 Gd1 N1 C5 -175.2(3) no
O6 Gd1 N1 C9 1.4(4) no
N1 Gd1 O6 Cu2 -3.9(2) no
N1 Gd1 O6 C17 -173.5(3) no
O6 Gd1 N2 C18 -2.2(3) no
O6 Gd1 N2 C22 -179.5(4) no
N2 Gd1 O6 Cu2 172.6(2) no
N2 Gd1 O6 C17 3.0(3) no
O7 Gd1 O9 N3 64.9(2) no
O9 Gd1 O7 Cu1 62.58(18) no
O9 Gd1 O7 C23 -107.8(3) no
O7 Gd1 O10 N3 -125.5(3) no
O10 Gd1 O7 Cu1 106.65(18) no
O10 Gd1 O7 C23 -63.7(3) no
O7 Gd1 O12 N4 87.47(19) no
O12 Gd1 O7 Cu1 -121.83(17) no
O12 Gd1 O7 C23 67.8(3) no
O7 Gd1 O13 N4 -89.75(19) no
O13 Gd1 O7 Cu1 -70.50(17) no
O13 Gd1 O7 C23 119.1(3) no
O7 Gd1 N1 C5 8.2(4) no
O7 Gd1 N1 C9 -175.2(3) no
N1 Gd1 O7 Cu1 -9.6(2) no
N1 Gd1 O7 C23 -180.0(3) no
O7 Gd1 N2 C18 177.9(4) no
O7 Gd1 N2 C22 0.6(3) no
N2 Gd1 O7 Cu1 173.9(2) no
N2 Gd1 O7 C23 3.6(3) no
O9 Gd1 O10 N3 -2.98(15) no
O10 Gd1 O9 N3 2.97(15) no
O9 Gd1 O13 N4 158.19(14) no
O13 Gd1 O9 N3 166.97(15) no
O9 Gd1 N1 C5 -90.4(3) no
O9 Gd1 N1 C9 86.2(3) no
N1 Gd1 O9 N3 -180.0(2) no
O9 Gd1 N2 C18 -84.8(3) no
O9 Gd1 N2 C22 97.9(3) no
N2 Gd1 O9 N3 -0.9(3) no
O10 Gd1 O12 N4 164.05(15) no
O12 Gd1 O10 N3 155.43(17) no
O10 Gd1 N1 C5 -87.8(3) no
O10 Gd1 N1 C9 88.8(3) no
N1 Gd1 O10 N3 -6.0(3) no
O10 Gd1 N2 C18 -88.1(3) no
O10 Gd1 N2 C22 94.6(3) no
N2 Gd1 O10 N3 173.2(3) no
O12 Gd1 O13 N4 -0.25(14) no
O13 Gd1 O12 N4 0.25(14) no
O12 Gd1 N1 C5 107.2(3) no
O12 Gd1 N1 C9 -76.2(3) no
N1 Gd1 O12 N4 -33.6(3) no
O12 Gd1 N2 C18 77.1(3) no
O12 Gd1 N2 C22 -100.1(3) no
N2 Gd1 O12 N4 146.2(3) no
O13 Gd1 N1 C5 79.1(3) no
O13 Gd1 N1 C9 -104.3(3) no
N1 Gd1 O13 N4 145.3(3) no
O13 Gd1 N2 C18 104.8(3) no
O13 Gd1 N2 C22 -72.5(3) no
N2 Gd1 O13 N4 -33.2(2) no
O1 Cu1 O2 Gd1 178.08(15) no
O1 Cu1 O2 C4 -21.7(3) no
O2 Cu1 O1 C2 25.7(3) no
O1 Cu1 O8 C25 177.6(3) no
O8 Cu1 O1 C2 -166.0(3) no
O1 Cu1 O16 C28 -171.3(3) no
O16 Cu1 O1 C2 -70.9(3) no
O2 Cu1 O7 Gd1 -1.30(15) no
O2 Cu1 O7 C23 170.1(3) no
O7 Cu1 O2 Gd1 1.27(14) no
O7 Cu1 O2 C4 161.5(3) no
O2 Cu1 O16 C28 93.5(3) no
O16 Cu1 O2 Gd1 -93.16(17) no
O16 Cu1 O2 C4 67.1(3) no
O7 Cu1 O8 C25 -6.3(3) no
O8 Cu1 O7 Gd1 -169.64(16) no
O8 Cu1 O7 C23 1.8(3) no
O7 Cu1 O16 C28 11.8(3) no
O16 Cu1 O7 Gd1 94.71(16) no
O16 Cu1 O7 C23 -93.9(3) no
O8 Cu1 O16 C28 -86.1(3) no
O16 Cu1 O8 C25 89.8(3) no
O3 Cu2 O4 C12 15.3(4) no
O4 Cu2 O3 Gd1 172.16(16) no
O4 Cu2 O3 C10 -11.8(3) no
O3 Cu2 O6 Gd1 0.36(15) no
O3 Cu2 O6 C17 170.7(3) no
O6 Cu2 O3 Gd1 -0.37(15) no
O6 Cu2 O3 C10 175.6(3) no
O3 Cu2 O15 C27 52.6(4) no
O15 Cu2 O3 Gd1 -99.93(17) no
O15 Cu2 O3 C10 76.1(3) no
O4 Cu2 O5 C15 -174.0(4) no
O5 Cu2 O4 C12 -169.9(4) no
O4 Cu2 O15 C27 148.9(4) no
O15 Cu2 O4 C12 -81.8(4) no
O5 Cu2 O6 Gd1 -174.74(17) no
O5 Cu2 O6 C17 -4.4(3) no
O6 Cu2 O5 C15 -1.6(4) no
O5 Cu2 O15 C27 -125.6(4) no
O15 Cu2 O5 C15 98.8(4) no
O6 Cu2 O15 C27 -29.9(4) no
O15 Cu2 O6 Gd1 96.30(19) no
O15 Cu2 O6 C17 -93.4(3) no
Cu1 O1 C2 C1 165.4(3) no
Cu1 O1 C2 C3 -16.6(7) no
Gd1 O2 C4 C3 165.9(3) no
Gd1 O2 C4 C5 -14.9(6) no
Cu1 O2 C4 C3 9.7(6) no
Cu1 O2 C4 C5 -171.2(3) no
Gd1 O3 C10 C9 -0.2(6) no
Gd1 O3 C10 C11 -179.8(3) no
Cu2 O3 C10 C9 -175.3(3) no
Cu2 O3 C10 C11 5.0(7) no
Cu2 O4 C12 C11 -11.2(7) no
Cu2 O4 C12 C13 169.4(3) no
Cu2 O5 C15 C14 -175.6(3) no
Cu2 O5 C15 C16 4.7(8) no
Gd1 O6 C17 C16 176.2(3) no
Gd1 O6 C17 C18 -3.4(6) no
Cu2 O6 C17 C16 7.9(7) no
Cu2 O6 C17 C18 -171.7(3) no
Gd1 O7 C23 C22 -6.7(6) no
Gd1 O7 C23 C24 173.7(3) no
Cu1 O7 C23 C22 -176.2(3) no
Cu1 O7 C23 C24 4.2(7) no
Cu1 O8 C25 C24 5.1(7) no
Cu1 O8 C25 C26 -176.0(3) no
Gd1 O9 N3 O10 -5.0(4) no
Gd1 O9 N3 O11 172.1(4) no
Gd1 O10 N3 O9 5.1(4) no
Gd1 O10 N3 O11 -172.0(4) no
Gd1 O12 N4 O13 -0.4(4) no
Gd1 O12 N4 O14 178.3(3) no
Gd1 O13 N4 O12 0.4(4) no
Gd1 O13 N4 O14 -178.3(3) no
Gd1 N1 C5 C4 -3.2(6) no
Gd1 N1 C5 C6 175.8(3) no
Gd1 N1 C9 C8 -175.8(3) no
Gd1 N1 C9 C10 3.0(6) no
C5 N1 C9 C8 1.0(7) no
C5 N1 C9 C10 179.7(4) no
C9 N1 C5 C4 -180.0(4) no
C9 N1 C5 C6 -1.0(7) no
Gd1 N2 C18 C17 1.6(6) no
Gd1 N2 C18 C19 -178.5(3) no
Gd1 N2 C22 C21 177.3(3) no
Gd1 N2 C22 C23 -3.7(5) no
C18 N2 C22 C21 -0.1(7) no
C18 N2 C22 C23 178.9(4) no
C22 N2 C18 C17 178.9(4) no
C22 N2 C18 C19 -1.2(7) no
O1 C2 C3 C4 -4.2(9) no
C1 C2 C3 C4 173.9(5) no
C2 C3 C4 O2 7.9(9) no
C2 C3 C4 C5 -171.2(5) no
O2 C4 C5 N1 10.8(6) no
O2 C4 C5 C6 -168.2(4) no
C3 C4 C5 N1 -170.0(4) no
C3 C4 C5 C6 11.0(7) no
N1 C5 C6 C7 0.5(8) no
C4 C5 C6 C7 179.4(4) no
C5 C6 C7 C8 0.1(8) no
C6 C7 C8 C9 -0.2(8) no
C7 C8 C9 N1 -0.4(8) no
C7 C8 C9 C10 -179.0(5) no
N1 C9 C10 O3 -1.9(6) no
N1 C9 C10 C11 177.8(4) no
C8 C9 C10 O3 176.9(5) no
C8 C9 C10 C11 -3.4(7) no
O3 C10 C11 C12 3.8(9) no
C9 C10 C11 C12 -175.8(5) no
C10 C11 C12 O4 -0.5(9) no
C10 C11 C12 C13 178.9(5) no
O5 C15 C16 C17 -2.1(9) no
C14 C15 C16 C17 178.2(5) no
C15 C16 C17 O6 -5.1(9) no
C15 C16 C17 C18 174.5(5) no
O6 C17 C18 N2 0.9(6) no
O6 C17 C18 C19 -179.0(4) no
C16 C17 C18 N2 -178.7(4) no
C16 C17 C18 C19 1.4(7) no
N2 C18 C19 C20 1.4(7) no
C17 C18 C19 C20 -178.7(4) no
C18 C19 C20 C21 -0.4(8) no
C19 C20 C21 C22 -0.8(8) no
C20 C21 C22 N2 1.1(8) no
C20 C21 C22 C23 -177.8(4) no
N2 C22 C23 O7 6.3(6) no
N2 C22 C23 C24 -174.1(4) no
C21 C22 C23 O7 -174.7(4) no
C21 C22 C23 C24 4.9(7) no
O7 C23 C24 C25 -7.5(9) no
C22 C23 C24 C25 172.9(4) no
C23 C24 C25 O8 2.2(9) no
C23 C24 C25 C26 -176.7(5) no
